data_1567906
loop_
_publ_author_name
'Li, Teng'
'Lightfoot, Philip'

_publ_section_title
;
 Layered Hybrid iron Fluorides
;
_journal_issue 10
_journal_name_full Crystals
_journal_page_first 1443
_journal_paper_doi 10.3390/cryst12101443
_journal_volume 12
_journal_year 2022
_chemical_formula_sum 'C8 H26 F13 Fe3 N4 O'
_chemical_formula_weight 608.88
_space_group_crystal_system monoclinic
_space_group_IT_number 15
_space_group_name_Hall '-C 2yc'
_space_group_name_H-M_alt 'C 1 2/c 1'
_atom_sites_solution_hydrogens geom
_atom_sites_solution_primary 'dual - dual-space method e.g. SHELXD'
_atom_sites_solution_secondary 'dual - dual-space method e.g. SHELXD'
_audit_creation_method SHELXL-2018/3
_cell_angle_alpha 90
_cell_angle_beta 92.588(4)
_cell_angle_gamma 90
_cell_formula_units_Z 8
_cell_length_a 20.5365(14)
_cell_length_b 13.5405(9)
_cell_length_c 13.5727(9)
_cell_measurement_reflns_used 984
_cell_measurement_temperature 173(2)
_cell_measurement_theta_max 27.5
_cell_measurement_theta_min 1.5
_cell_volume 3770.4(4)
_computing_cell_refinement
;
CrystalClear-SM Expert 2.1 b45 (Rigaku, 2015)
;
_computing_data_collection
;
CrystalClear-SM Expert 2.1 b45 (Rigaku, 2015)
;
_computing_data_reduction
;
CrystalClear-SM Expert 2.1 b45 (Rigaku, 2015)
;
_computing_molecular_graphics 'Ortep for Windows (Farrugia, 2012)'
_computing_publication_material 'WinGX publication routines (Farrugia, 2012)'
_computing_structure_refinement 'SHELXL-2018/3 (Sheldrick, 2018)'
_computing_structure_solution 'SHELXT 2018/2 (Sheldrick, 2018)'
_diffrn_ambient_temperature 173(2)
_diffrn_detector_area_resol_mean 13.6612
_diffrn_measured_fraction_theta_full 1.000
_diffrn_measured_fraction_theta_max 1.000
_diffrn_measurement_device
;
SCXMini: Fixed Chi 2 circle
;
_diffrn_measurement_device_type
;
Rigaku Mercury2 (2x2 bin mode)
;
_diffrn_measurement_method 'profile data from \w-scans'
_diffrn_radiation_type MoK\a
_diffrn_radiation_wavelength 0.71075
_diffrn_reflns_av_R_equivalents 0.1532
_diffrn_reflns_av_unetI/netI 0.1052
_diffrn_reflns_Laue_measured_fraction_full 1.000
_diffrn_reflns_Laue_measured_fraction_max 1.000
_diffrn_reflns_limit_h_max 24
_diffrn_reflns_limit_h_min -24
_diffrn_reflns_limit_k_max 16
_diffrn_reflns_limit_k_min -16
_diffrn_reflns_limit_l_max 16
_diffrn_reflns_limit_l_min -16
_diffrn_reflns_number 15772
_diffrn_reflns_point_group_measured_fraction_full 1.000
_diffrn_reflns_point_group_measured_fraction_max 1.000
_diffrn_reflns_theta_full 24.998
_diffrn_reflns_theta_max 24.998
_diffrn_reflns_theta_min 1.802
_diffrn_source 'Sealed Tube'
_exptl_absorpt_coefficient_mu 2.410
_exptl_absorpt_correction_T_max 1.000
_exptl_absorpt_correction_T_min 0.734
_exptl_absorpt_correction_type multi-scan
_exptl_absorpt_process_details 'REQAB (Rigaku, 1998)'
_exptl_crystal_colour Colorless
_exptl_crystal_density_diffrn 2.145
_exptl_crystal_density_method 'not measured'
_exptl_crystal_description Block
_exptl_crystal_F_000 2440
_exptl_crystal_size_max 0.07
_exptl_crystal_size_mid 0.06
_exptl_crystal_size_min 0.03
_refine_diff_density_max 1.004
_refine_diff_density_min -0.770
_refine_diff_density_rms 0.160
_refine_ls_extinction_method none
_refine_ls_goodness_of_fit_ref 1.014
_refine_ls_hydrogen_treatment constr
_refine_ls_matrix_type full
_refine_ls_number_parameters 264
_refine_ls_number_reflns 3321
_refine_ls_number_restraints 0
_refine_ls_restrained_S_all 1.014
_refine_ls_R_factor_all 0.1386
_refine_ls_R_factor_gt 0.0608
_refine_ls_shift/su_max 0.000
_refine_ls_shift/su_mean 0.000
_refine_ls_structure_factor_coef Fsqd
_refine_ls_weighting_details 'w=1/[\s^2^(Fo^2^)+(0.0826P)^2^+9.3089P] where P=(Fo^2^+2Fc^2^)/3'
_refine_ls_weighting_scheme calc
_refine_ls_wR_factor_gt 0.1364
_refine_ls_wR_factor_ref 0.1790
_reflns_Friedel_coverage 0.000
_reflns_number_gt 1790
_reflns_number_total 3321
_reflns_threshold_expression 'I > 2\s(I)'
_cod_data_source_file 2.cif
_cod_data_source_block shelx
_cod_depositor_comments
;
The following automatic conversions were performed:

data item '_exptl_absorpt_correction_type' value 'Multi-scan' was
changed to 'multi-scan' in accordance with the
/home/data/users/saulius/crontab/automatic-downloads/current/MDPI/lib/dictionaries/cif_core.dic
dictionary named 'cif_core.dic' version 2.4.2 last updated on
2011-04-26.

Automatic conversion script
Id: cif_fix_values 7556 2019-12-06 15:28:31Z antanas 
;
_cod_original_sg_symbol_H-M 'C 2/c'
_cod_database_code 1567906
_shelx_shelxl_version_number 2018/3
_shelx_space_group_comment
;
The symmetry employed for this shelxl refinement is uniquely defined
by the following loop, which should always be used as a source of
symmetry information in preference to the above space-group names.
They are only intended as comments.
;

loop_
_space_group_symop_operation_xyz
'x, y, z'
'-x, y, -z+1/2'
'x+1/2, y+1/2, z'
'-x+1/2, y+1/2, -z+1/2'
'-x, -y, -z'
'x, -y, z-1/2'
'-x+1/2, -y+1/2, -z'
'x+1/2, -y+1/2, z-1/2'

loop_
_atom_site_label
_atom_site_type_symbol
_atom_site_fract_x
_atom_site_fract_y
_atom_site_fract_z
_atom_site_U_iso_or_equiv
_atom_site_adp_type
_atom_site_occupancy
_atom_site_site_symmetry_order
_atom_site_calc_flag
_atom_site_refinement_flags_posn
_atom_site_refinement_flags_adp
_atom_site_refinement_flags_occupancy
_atom_site_disorder_assembly
_atom_site_disorder_group
Fe1 Fe 0.66274(6) 0.03223(10) 0.20761(9) 0.0238(3) Uani 1 1 d . . . . .
Fe2 Fe 0.68844(6) 0.48591(10) 0.26129(9) 0.0271(4) Uani 1 1 d . . . . .
Fe3 Fe 0.57329(7) 0.27294(10) 0.22800(10) 0.0294(4) Uani 1 1 d . . . . .
F1 F 0.7494(2) 0.5975(3) 0.2875(4) 0.0272(12) Uani 1 1 d . . . . .
F2 F 0.7229(2) -0.0799(4) 0.2279(4) 0.0283(12) Uani 1 1 d . . . . .
F3 F 0.6548(2) 0.0438(4) 0.3464(3) 0.0301(12) Uani 1 1 d . . . . .
F4 F 0.6986(2) 0.5013(4) 0.1237(3) 0.0316(13) Uani 1 1 d . . . . .
F5 F 0.6696(2) 0.0260(4) 0.0699(3) 0.0315(12) Uani 1 1 d . . . . .
F6 F 0.6794(2) 0.4586(4) 0.3977(4) 0.0362(13) Uani 1 1 d . . . . .
F7 F 0.500000 0.1802(5) 0.250000 0.0369(19) Uani 1 2 d S T P . .
F8 F 0.5523(3) 0.2973(4) 0.0945(4) 0.0389(14) Uani 1 1 d . . . . .
F9 F 0.5828(3) -0.0351(5) 0.2014(4) 0.0449(15) Uani 1 1 d . . . . .
F10 F 0.500000 0.3688(5) 0.250000 0.0362(19) Uani 1 2 d S T P . .
F11 F 0.5920(3) 0.2679(4) 0.3624(4) 0.0431(15) Uani 1 1 d . . . . .
F12 F 0.6256(3) 0.1626(4) 0.1902(4) 0.0496(16) Uani 1 1 d . . . . .
F13 F 0.6461(3) 0.3629(5) 0.2231(4) 0.0531(17) Uani 1 1 d . . . . .
F14 F 0.6152(3) 0.5666(5) 0.2613(4) 0.0574(18) Uani 1 1 d . . . . .
N1 N 0.5305(4) 0.0173(6) 0.4081(5) 0.036(2) Uani 1 1 d . . . . .
H1A H 0.569664 0.026783 0.370524 0.044 Uiso 1 1 calc R U . . .
H1B H 0.492433 0.020560 0.362017 0.044 Uiso 1 1 calc R U . . .
N2 N 0.7692(5) 0.2183(7) 0.4062(7) 0.059(3) Uani 1 1 d . . . . .
H2A H 0.737453 0.251738 0.361618 0.071 Uiso 1 1 calc R U . . .
H2B H 0.798501 0.180010 0.365930 0.071 Uiso 1 1 calc R U . . .
N3 N 0.7419(4) 0.3538(6) 0.0192(6) 0.041(2) Uani 1 1 d . . . . .
H3A H 0.723342 0.407567 0.057347 0.050 Uiso 1 1 calc R U . . .
H3B H 0.768704 0.383397 -0.030959 0.050 Uiso 1 1 calc R U . . .
N4 N 0.5435(4) 0.4548(7) 0.4348(7) 0.050(3) Uani 1 1 d . . . . .
H4A H 0.517400 0.399602 0.407941 0.060 Uiso 1 1 calc R U . . .
H4B H 0.585742 0.453318 0.403920 0.060 Uiso 1 1 calc R U . . .
C1 C 0.7343(4) 0.1502(5) 0.4714(6) 0.0158(17) Uani 1 1 d . . . . .
H1C H 0.707946 0.103812 0.431049 0.019 Uiso 1 1 calc R U . . .
H1D H 0.766000 0.112036 0.511797 0.019 Uiso 1 1 calc R U . . .
C2 C 0.8081(5) 0.2944(7) 0.4643(7) 0.034(2) Uani 1 1 d . . . . .
H2C H 0.842632 0.261689 0.504312 0.041 Uiso 1 1 calc R U . . .
H2D H 0.828582 0.339935 0.418940 0.041 Uiso 1 1 calc R U . . .
C3 C 0.5264(5) 0.0959(7) 0.4825(8) 0.038(3) Uani 1 1 d . . . . .
H3C H 0.523553 0.160306 0.449608 0.046 Uiso 1 1 calc R U . . .
H3D H 0.565805 0.095332 0.525918 0.046 Uiso 1 1 calc R U . . .
C4 C 0.5540(5) 0.4414(9) 0.5424(8) 0.046(3) Uani 1 1 d . . . . .
H4C H 0.584652 0.491361 0.568745 0.056 Uiso 1 1 calc R U . . .
H4D H 0.572829 0.376044 0.556237 0.056 Uiso 1 1 calc R U . . .
C5 C 0.7839(6) 0.2909(8) 0.0862(8) 0.045(3) Uani 1 1 d . . . . .
H5A H 0.758071 0.265981 0.139923 0.054 Uiso 1 1 calc R U . . .
H5B H 0.819637 0.330699 0.115348 0.054 Uiso 1 1 calc R U . . .
C6 C 0.5331(5) -0.0806(8) 0.4569(8) 0.042(3) Uani 1 1 d . . . . .
H6A H 0.572605 -0.085263 0.499825 0.051 Uiso 1 1 calc R U . . .
H6B H 0.534825 -0.132606 0.406842 0.051 Uiso 1 1 calc R U . . .
C7 C 0.5100(6) 0.5490(8) 0.4089(8) 0.045(3) Uani 1 1 d . . . . .
H7A H 0.502319 0.552497 0.337190 0.054 Uiso 1 1 calc R U . . .
H7B H 0.538211 0.604348 0.429143 0.054 Uiso 1 1 calc R U . . .
C8 C 0.6882(5) 0.2961(8) -0.0302(8) 0.043(3) Uani 1 1 d . . . . .
H8A H 0.662992 0.338706 -0.076147 0.051 Uiso 1 1 calc R U . . .
H8B H 0.658801 0.271564 0.019227 0.051 Uiso 1 1 calc R U . . .
O1S O 0.5662(8) -0.2458(10) 0.2249(16) 0.189(8) Uani 1 1 d . . . . .

loop_
_atom_site_aniso_label
_atom_site_aniso_U_11
_atom_site_aniso_U_22
_atom_site_aniso_U_33
_atom_site_aniso_U_23
_atom_site_aniso_U_13
_atom_site_aniso_U_12
Fe1 0.0213(7) 0.0292(7) 0.0208(7) 0.0001(6) 0.0005(5) 0.0006(6)
Fe2 0.0220(7) 0.0382(8) 0.0213(7) -0.0025(6) 0.0015(5) -0.0010(6)
Fe3 0.0290(8) 0.0265(7) 0.0324(8) 0.0016(6) -0.0001(6) -0.0002(6)
F1 0.022(3) 0.027(3) 0.032(3) -0.001(2) 0.000(2) 0.006(2)
F2 0.026(3) 0.025(3) 0.033(3) -0.004(2) 0.000(2) 0.000(2)
F3 0.028(3) 0.044(3) 0.019(3) -0.005(2) 0.006(2) -0.006(2)
F4 0.037(3) 0.037(3) 0.021(3) -0.004(2) 0.000(2) 0.003(2)
F5 0.035(3) 0.043(3) 0.017(3) 0.000(2) -0.001(2) 0.004(3)
F6 0.033(3) 0.052(4) 0.024(3) 0.001(3) 0.005(2) -0.004(3)
F7 0.033(4) 0.025(4) 0.053(5) 0.000 0.010(4) 0.000
F8 0.037(3) 0.050(4) 0.030(3) 0.004(3) 0.003(3) 0.002(3)
F9 0.032(3) 0.065(4) 0.037(3) 0.004(3) -0.006(3) -0.015(3)
F10 0.035(5) 0.032(4) 0.042(5) 0.000 0.007(4) 0.000
F11 0.043(3) 0.059(4) 0.028(3) 0.004(3) -0.003(3) 0.004(3)
F12 0.054(4) 0.042(3) 0.053(4) 0.003(3) 0.006(3) 0.021(3)
F13 0.053(4) 0.062(4) 0.045(4) -0.007(3) 0.003(3) -0.033(3)
F14 0.035(4) 0.092(5) 0.044(4) -0.008(3) -0.005(3) 0.023(3)
N1 0.029(5) 0.062(6) 0.020(4) -0.007(4) 0.004(3) -0.013(4)
N2 0.071(7) 0.050(6) 0.054(6) -0.014(5) -0.010(5) 0.004(5)
N3 0.063(6) 0.023(4) 0.041(5) -0.005(4) 0.027(5) -0.001(4)
N4 0.041(5) 0.060(7) 0.051(6) -0.021(5) 0.015(4) -0.005(5)
C1 0.023(4) 0.006(4) 0.018(4) -0.003(3) -0.003(3) -0.005(3)
C2 0.036(6) 0.026(5) 0.038(6) -0.002(5) -0.003(5) -0.006(4)
C3 0.040(6) 0.031(6) 0.043(6) 0.008(5) -0.012(5) -0.012(5)
C4 0.027(6) 0.074(8) 0.038(6) -0.015(6) -0.005(5) 0.003(5)
C5 0.065(8) 0.037(6) 0.034(6) 0.006(5) 0.008(5) -0.010(6)
C6 0.041(6) 0.046(7) 0.039(6) 0.001(5) -0.002(5) 0.003(5)
C7 0.060(8) 0.039(7) 0.036(6) 0.001(5) 0.013(5) -0.006(6)
C8 0.046(7) 0.039(7) 0.045(6) 0.009(5) 0.023(5) 0.005(5)
O1S 0.167(15) 0.086(10) 0.31(2) 0.032(12) 0.019(15) -0.021(10)

loop_
_atom_type_symbol
_atom_type_description
_atom_type_scat_dispersion_real
_atom_type_scat_dispersion_imag
_atom_type_scat_source
Fe Fe 0.3463 0.8444 'International Tables Vol C Tables 4.2.6.8 and 6.1.1.4'
F F 0.0171 0.0103 'International Tables Vol C Tables 4.2.6.8 and 6.1.1.4'
C C 0.0033 0.0016 'International Tables Vol C Tables 4.2.6.8 and 6.1.1.4'
N N 0.0061 0.0033 'International Tables Vol C Tables 4.2.6.8 and 6.1.1.4'
O O 0.0106 0.0060 'International Tables Vol C Tables 4.2.6.8 and 6.1.1.4'
H H 0.0000 0.0000 'International Tables Vol C Tables 4.2.6.8 and 6.1.1.4'

loop_
_geom_angle_atom_site_label_1
_geom_angle_atom_site_label_2
_geom_angle_atom_site_label_3
_geom_angle
_geom_angle_site_symmetry_1
_geom_angle_site_symmetry_3
_geom_angle_publ_flag
F9 Fe1 F5 92.2(2) . . ?
F9 Fe1 F3 88.3(2) . . ?
F5 Fe1 F3 177.8(2) . . ?
F9 Fe1 F12 95.7(3) . . ?
F5 Fe1 F12 88.1(2) . . ?
F3 Fe1 F12 89.7(2) . . ?
F9 Fe1 F2 100.0(2) . . ?
F5 Fe1 F2 91.7(2) . . ?
F3 Fe1 F2 90.3(2) . . ?
F12 Fe1 F2 164.3(2) . . ?
F9 Fe1 F1 177.0(3) . 4_645 ?
F5 Fe1 F1 86.9(2) . 4_645 ?
F3 Fe1 F1 92.7(2) . 4_645 ?
F12 Fe1 F1 87.2(2) . 4_645 ?
F2 Fe1 F1 77.2(2) . 4_645 ?
F14 Fe2 F4 93.5(3) . . ?
F14 Fe2 F6 90.0(3) . . ?
F4 Fe2 F6 175.0(2) . . ?
F14 Fe2 F13 98.7(3) . . ?
F4 Fe2 F13 84.2(2) . . ?
F6 Fe2 F13 91.7(2) . . ?
F14 Fe2 F1 93.2(3) . . ?
F4 Fe2 F1 89.8(2) . . ?
F6 Fe2 F1 93.6(2) . . ?
F13 Fe2 F1 166.9(2) . . ?
F14 Fe2 F2 169.3(3) . 4_655 ?
F4 Fe2 F2 88.9(2) . 4_655 ?
F6 Fe2 F2 88.3(2) . 4_655 ?
F13 Fe2 F2 91.9(2) . 4_655 ?
F1 Fe2 F2 76.4(2) . 4_655 ?
F11 Fe3 F8 171.9(3) . . ?
F11 Fe3 F12 98.1(3) . . ?
F8 Fe3 F12 89.1(3) . . ?
F11 Fe3 F13 86.0(3) . . ?
F8 Fe3 F13 90.0(3) . . ?
F12 Fe3 F13 92.2(3) . . ?
F11 Fe3 F7 87.34(19) . . ?
F8 Fe3 F7 96.54(18) . . ?
F12 Fe3 F7 89.2(3) . . ?
F13 Fe3 F7 173.34(19) . . ?
F11 Fe3 F10 90.07(19) . . ?
F8 Fe3 F10 83.69(17) . . ?
F12 Fe3 F10 165.4(2) . . ?
F13 Fe3 F10 100.5(3) . . ?
F7 Fe3 F10 79.1(2) . . ?
Fe2 F1 Fe1 103.3(2) . 4_655 ?
Fe1 F2 Fe2 103.1(2) . 4_645 ?
Fe3 F7 Fe3 101.9(3) 2_655 . ?
Fe3 F10 Fe3 100.0(3) 2_655 . ?
Fe3 F12 Fe1 154.0(4) . . ?
Fe3 F13 Fe2 150.6(4) . . ?
C3 N1 C6 110.0(8) . . ?
C3 N1 H1A 109.7 . . ?
C6 N1 H1A 109.7 . . ?
C3 N1 H1B 109.7 . . ?
C6 N1 H1B 109.7 . . ?
H1A N1 H1B 108.2 . . ?
C1 N2 C2 111.9(8) . . ?
C1 N2 H2A 109.2 . . ?
C2 N2 H2A 109.2 . . ?
C1 N2 H2B 109.2 . . ?
C2 N2 H2B 109.2 . . ?
H2A N2 H2B 107.9 . . ?
C8 N3 C5 111.8(8) . . ?
C8 N3 H3A 109.3 . . ?
C5 N3 H3A 109.3 . . ?
C8 N3 H3B 109.3 . . ?
C5 N3 H3B 109.3 . . ?
H3A N3 H3B 107.9 . . ?
C4 N4 C7 112.6(9) . . ?
C4 N4 H4A 109.1 . . ?
C7 N4 H4A 109.1 . . ?
C4 N4 H4B 109.1 . . ?
C7 N4 H4B 109.1 . . ?
H4A N4 H4B 107.8 . . ?
C2 C1 N2 110.6(7) 7_656 . ?
C2 C1 H1C 109.5 7_656 . ?
N2 C1 H1C 109.5 . . ?
C2 C1 H1D 109.5 7_656 . ?
N2 C1 H1D 109.5 . . ?
H1C C1 H1D 108.1 . . ?
C1 C2 N2 110.3(8) 7_656 . ?
C1 C2 H2C 109.6 7_656 . ?
N2 C2 H2C 109.6 . . ?
C1 C2 H2D 109.6 7_656 . ?
N2 C2 H2D 109.6 . . ?
H2C C2 H2D 108.1 . . ?
N1 C3 C6 110.3(8) . 5_656 ?
N1 C3 H3C 109.6 . . ?
C6 C3 H3C 109.6 5_656 . ?
N1 C3 H3D 109.6 . . ?
C6 C3 H3D 109.6 5_656 . ?
H3C C3 H3D 108.1 . . ?
N4 C4 C7 109.4(8) . 5_666 ?
N4 C4 H4C 109.8 . . ?
C7 C4 H4C 109.8 5_666 . ?
N4 C4 H4D 109.8 . . ?
C7 C4 H4D 109.8 5_666 . ?
H4C C4 H4D 108.2 . . ?
N3 C5 C8 110.9(8) . 7_655 ?
N3 C5 H5A 109.5 . . ?
C8 C5 H5A 109.5 7_655 . ?
N3 C5 H5B 109.5 . . ?
C8 C5 H5B 109.5 7_655 . ?
H5A C5 H5B 108.0 . . ?
N1 C6 C3 110.6(8) . 5_656 ?
N1 C6 H6A 109.5 . . ?
C3 C6 H6A 109.5 5_656 . ?
N1 C6 H6B 109.5 . . ?
C3 C6 H6B 109.5 5_656 . ?
H6A C6 H6B 108.1 . . ?
N4 C7 C4 112.1(9) . 5_666 ?
N4 C7 H7A 109.2 . . ?
C4 C7 H7A 109.2 5_666 . ?
N4 C7 H7B 109.2 . . ?
C4 C7 H7B 109.2 5_666 . ?
H7A C7 H7B 107.9 . . ?
N3 C8 C5 110.0(9) . 7_655 ?
N3 C8 H8A 109.7 . . ?
C5 C8 H8A 109.7 7_655 . ?
N3 C8 H8B 109.7 . . ?
C5 C8 H8B 109.7 7_655 . ?
H8A C8 H8B 108.2 . . ?

loop_
_geom_bond_atom_site_label_1
_geom_bond_atom_site_label_2
_geom_bond_distance
_geom_bond_site_symmetry_2
_geom_bond_publ_flag
Fe1 F9 1.875(5) . ?
Fe1 F5 1.883(5) . ?
Fe1 F3 1.904(5) . ?
Fe1 F12 1.933(6) . ?
Fe1 F2 1.968(5) . ?
Fe1 F1 2.008(5) 4_645 ?
Fe2 F14 1.859(6) . ?
Fe2 F4 1.900(5) . ?
Fe2 F6 1.905(5) . ?
Fe2 F13 1.938(6) . ?
Fe2 F1 1.984(5) . ?
Fe2 F2 2.027(5) 4_655 ?
Fe3 F11 1.849(5) . ?
Fe3 F8 1.873(5) . ?
Fe3 F12 1.924(6) . ?
Fe3 F13 1.932(6) . ?
Fe3 F7 1.993(5) . ?
Fe3 F10 2.020(5) . ?
N1 C3 1.472(12) . ?
N1 C6 1.482(13) . ?
N1 H1A 0.9800 . ?
N1 H1B 0.9800 . ?
N2 C1 1.484(12) . ?
N2 C2 1.504(13) . ?
N2 H2A 0.9800 . ?
N2 H2B 0.9800 . ?
N3 C8 1.488(14) . ?
N3 C5 1.492(13) . ?
N3 H3A 0.9800 . ?
N3 H3B 0.9800 . ?
N4 C4 1.479(13) . ?
N4 C7 1.484(14) . ?
N4 H4A 0.9800 . ?
N4 H4B 0.9800 . ?
C1 C2 1.466(12) 7_656 ?
C1 H1C 0.9800 . ?
C1 H1D 0.9800 . ?
C2 H2C 0.9800 . ?
C2 H2D 0.9800 . ?
C3 C6 1.517(14) 5_656 ?
C3 H3C 0.9800 . ?
C3 H3D 0.9800 . ?
C4 C7 1.503(15) 5_666 ?
C4 H4C 0.9800 . ?
C4 H4D 0.9800 . ?
C5 C8 1.528(14) 7_655 ?
C5 H5A 0.9800 . ?
C5 H5B 0.9800 . ?
C6 H6A 0.9800 . ?
C6 H6B 0.9800 . ?
C7 H7A 0.9800 . ?
C7 H7B 0.9800 . ?
C8 H8A 0.9800 . ?
C8 H8B 0.9800 . ?
